data_2000504
loop_
_publ_author_name
'Leclaire, A.'
'Borel, M. M.'
'Chardon, J.'
'Grandin, A.'
'Raveau, B.'

_publ_section_title
;
 A niobium silicophosphate belonging to the niobium phosphate bronze
 series: K~4~Nb~8~P~4~SiO~34~
;
_journal_issue 10
_journal_name_full 'Acta Crystallographica Section C'
_journal_page_first 1744
_journal_page_last 1747
_journal_paper_doi 10.1107/S0108270192002129
_journal_volume 48
_journal_year 1992
_chemical_formula_sum 'K4 Nb8 O34 P4 Si'
_chemical_formula_weight 1595.6
_symmetry_cell_setting tetragonal
_symmetry_space_group_name_Hall 'P -4 -2'
_symmetry_space_group_name_H-M 'P -4 m 2'
_cell_angle_alpha 90
_cell_angle_beta 90
_cell_angle_gamma 90
_cell_formula_units_Z 1
_cell_length_a 10.6050(9)
_cell_length_b 10.6050(9)
_cell_length_c 6.4099(5)
_cell_volume 720.90(10)
_diffrn_radiation_type Mo
_diffrn_radiation_wavelength 0.71073
_exptl_absorpt_coefficient_mu 3.90
_exptl_crystal_density_diffrn 3.67
_exptl_crystal_F_000 750
_cod_data_source_file du0309.cif
_cod_data_source_block du0309a
_cod_original_formula_sum 'K4 Nb8 O34 P4 Si1'
_cod_database_code 2000504

loop_
_atom_site_label
_atom_site_fract_x
_atom_site_fract_y
_atom_site_fract_z
Nb(1) .500 .18470(10) .20350(10)
Nb(2) .17750(5) .178 .000
Si .500 .500 .000
P .23970(10) .240 .500
K(1) .000 .000 .500
K(2) .000 .500 .2923(8)
K(3) .500 .500 .500
O(1) .500 .000 .261(2)
O(2) .3638(4) .1747(5) .0215(8)
O(3) .3790(4) .2154(5) .4530(7)
O(4) .500 .3819(7) .1450(10)
O(5) .1756(8) .000 .0320(10)
O(6) .1586(4) .1982(4) .3115(6)
